data_1503827
loop_
_publ_author_name
'Xuan, Yi-Ning'
'Nie, Shao-Zhen'
'Dong, Li-Ting'
'Zhang, Jun-Min'
'Yan, Ming'

_publ_section_title
;
 Highly enantioselective synthesis of nitrocyclopropanes via
 organocatalytic conjugate addition of bromomalonate to
 alpha,beta-unsaturated nitroalkenes.
;
_journal_issue 7
_journal_name_full 'Organic letters'
_journal_page_first 1583
_journal_page_last 1586
_journal_paper_doi 10.1021/ol900227j
_journal_volume 11
_journal_year 2009
_chemical_absolute_configuration ad
_chemical_formula_moiety 'C13 H12 N2 O8'
_chemical_formula_sum 'C13 H12 N2 O8'
_chemical_formula_weight 324.25
_chemical_name_systematic
;
(2S,3R)-dimethyl 2-nitro-3-(4-nitrophenyl)cyclopropane-1,1-dicarboxylate
;
_space_group_IT_number 4
_symmetry_cell_setting monoclinic
_symmetry_space_group_name_Hall 'P 2yb'
_symmetry_space_group_name_H-M 'P 1 21 1'
_atom_sites_solution_hydrogens geom
_atom_sites_solution_primary direct
_atom_sites_solution_secondary difmap
_audit_creation_method SHELXL-97
_cell_angle_alpha 90.00
_cell_angle_beta 111.9430(10)
_cell_angle_gamma 90.00
_cell_formula_units_Z 2
_cell_length_a 7.58810(10)
_cell_length_b 12.18360(10)
_cell_length_c 8.37150(10)
_cell_measurement_reflns_used 10123
_cell_measurement_temperature 423(2)
_cell_measurement_theta_max 70.8732
_cell_measurement_theta_min 3.6183
_cell_volume 717.880(15)
_computing_cell_refinement
;
 CrysAlis RED, Oxford Diffraction Ltd.,
 Version 1.171.32.29 (release 10-06-2008 CrysAlis171 .NET)
 (compiled Jun 10 2008,16:49:55)
;
_computing_data_collection
;
 CrysAlis CCD, Oxford Diffraction Ltd.,
 Version 1.171.32.29 (release 10-06-2008 CrysAlis171 .NET)
 (compiled Jun 10 2008,16:49:55)
;
_computing_data_reduction
;
 CrysAlis RED, Oxford Diffraction Ltd.,
 Version 1.171.32.29 (release 10-06-2008 CrysAlis171 .NET)
 (compiled Jun 10 2008,16:49:55)
;
_computing_structure_refinement 'SHELXL-97 (Sheldrick, 1997)'
_computing_structure_solution 'SHELXS-97 (Sheldrick, 1990)'
_diffrn_ambient_temperature 423(2)
_diffrn_measured_fraction_theta_full 0.987
_diffrn_measured_fraction_theta_max 0.987
_diffrn_measurement_device_type XCALIBUR2
_diffrn_measurement_method CCD
_diffrn_radiation_monochromator mirror
_diffrn_radiation_source 'Nova (Cu) X-ray Source'
_diffrn_radiation_type CuK\a
_diffrn_radiation_wavelength 1.54178
_diffrn_reflns_av_R_equivalents 0.0156
_diffrn_reflns_av_sigmaI/netI 0.0112
_diffrn_reflns_limit_h_max 8
_diffrn_reflns_limit_h_min -9
_diffrn_reflns_limit_k_max 14
_diffrn_reflns_limit_k_min -13
_diffrn_reflns_limit_l_max 9
_diffrn_reflns_limit_l_min -9
_diffrn_reflns_number 10204
_diffrn_reflns_theta_full 66.60
_diffrn_reflns_theta_max 66.60
_diffrn_reflns_theta_min 5.70
_exptl_absorpt_coefficient_mu 1.102
_exptl_absorpt_correction_T_max 0.8978
_exptl_absorpt_correction_T_min 0.7334
_exptl_absorpt_correction_type multi-scan
_exptl_absorpt_process_details
;
 CrysAlis RED, Oxford Diffraction Ltd.,
 Version 1.171.32.29 (release 10-06-2008 CrysAlis171 .NET)
 (compiled Jun 10 2008,16:49:55)
 Empirical absorption correction using spherical harmonics,
 implemented in SCALE3 ABSPACK scaling algorithm.
;
_exptl_crystal_colour colourless
_exptl_crystal_density_diffrn 1.500
_exptl_crystal_density_method 'not measured'
_exptl_crystal_description prism
_exptl_crystal_F_000 336
_exptl_crystal_size_max 0.30
_exptl_crystal_size_mid 0.10
_exptl_crystal_size_min 0.10
_refine_diff_density_max 0.154
_refine_diff_density_min -0.128
_refine_diff_density_rms 0.030
_refine_ls_abs_structure_details 'Flack H D (1983), Acta Cryst. A39, 876-881'
_refine_ls_abs_structure_Flack -0.03(14)
_refine_ls_extinction_coef 0.0161(12)
_refine_ls_extinction_expression Fc^*^=kFc[1+0.001xFc^2^\l^3^/sin(2\q)]^-1/4^
_refine_ls_extinction_method SHELXL
_refine_ls_goodness_of_fit_ref 1.080
_refine_ls_hydrogen_treatment constr
_refine_ls_matrix_type full
_refine_ls_number_parameters 211
_refine_ls_number_reflns 2351
_refine_ls_number_restraints 1
_refine_ls_restrained_S_all 1.080
_refine_ls_R_factor_all 0.0241
_refine_ls_R_factor_gt 0.0230
_refine_ls_shift/su_max 0.000
_refine_ls_shift/su_mean 0.000
_refine_ls_structure_factor_coef Fsqd
_refine_ls_weighting_details
;
calc w=1/[\s^2^(Fo^2^)+(0.0354P)^2^+0.1354P] where P=(Fo^2^+2Fc^2^)/3
;
_refine_ls_weighting_scheme calc
_refine_ls_wR_factor_gt 0.0593
_refine_ls_wR_factor_ref 0.0625
_reflns_number_gt 2318
_reflns_number_total 2351
_reflns_threshold_expression >2sigma(I)
_cod_data_source_file ol900227j_si_001.cif
_cod_data_source_block XYN34
_cod_original_cell_volume 717.880(14)
_cod_database_code 1503827

loop_
_symmetry_equiv_pos_as_xyz
'x, y, z'
'-x, y+1/2, -z'

loop_
_atom_site_label
_atom_site_type_symbol
_atom_site_fract_x
_atom_site_fract_y
_atom_site_fract_z
_atom_site_U_iso_or_equiv
_atom_site_adp_type
_atom_site_occupancy
_atom_site_symmetry_multiplicity
_atom_site_calc_flag
_atom_site_refinement_flags
C4 C 0.5656(2) 0.05865(15) 0.48293(19) 0.0310(3) Uani 1 1 d .
H4 H 0.5202 0.1182 0.4094 0.037 Uiso 1 1 calc R
C7 C 0.79522(19) 0.00054(12) 0.95983(17) 0.0230(3) Uani 1 1 d .
H7 H 0.7025 0.0043 1.0156 0.028 Uiso 1 1 calc R
C3 C 0.55860(18) -0.04614(14) 0.41874(18) 0.0273(3) Uani 1 1 d .
C6 C 0.70860(18) -0.01671(12) 0.76876(17) 0.0232(3) Uani 1 1 d .
N1 N 0.48799(17) -0.06211(15) 0.23109(16) 0.0361(3) Uani 1 1 d .
C9 C 0.96992(19) 0.07149(12) 1.04449(16) 0.0220(3) Uani 1 1 d .
C10 C 1.07688(19) 0.12151(13) 0.94303(16) 0.0228(3) Uani 1 1 d .
C1 C 0.6206(2) -0.13691(14) 0.52333(18) 0.0302(3) Uani 1 1 d .
H1 H 0.6132 -0.2068 0.4766 0.036 Uiso 1 1 calc R
C8 C 0.97932(19) -0.05192(12) 1.06760(16) 0.0227(3) Uani 1 1 d .
H8 H 1.0453 -0.0927 1.0057 0.027 Uiso 1 1 calc R
C2 C 0.6942(2) -0.12106(13) 0.70003(18) 0.0279(3) Uani 1 1 d .
H2 H 0.7342 -0.1812 0.7731 0.033 Uiso 1 1 calc R
C5 C 0.6423(2) 0.07292(13) 0.66050(19) 0.0285(3) Uani 1 1 d .
H5 H 0.6492 0.1429 0.7070 0.034 Uiso 1 1 calc R
C11 C 0.9776(2) 0.14445(13) 1.19274(17) 0.0254(3) Uani 1 1 d .
O1 O 0.89285(15) -0.06380(10) 1.30615(13) 0.0346(3) Uani 1 1 d .
O2 O 1.14387(16) -0.15047(11) 1.31230(14) 0.0378(3) Uani 1 1 d .
O3 O 1.11005(16) 0.14698(10) 1.32842(12) 0.0332(3) Uani 1 1 d .
O5 O 1.13610(17) 0.21375(10) 0.96653(14) 0.0342(3) Uani 1 1 d .
N2 N 1.00551(16) -0.09208(11) 1.24127(15) 0.0255(3) Uani 1 1 d .
O8 O 0.44566(18) 0.02046(14) 0.14001(15) 0.0512(4) Uani 1 1 d .
O7 O 0.47755(19) -0.15504(14) 0.17426(15) 0.0508(4) Uani 1 1 d .
O9 O 1.09323(14) 0.05292(9) 0.82617(11) 0.0261(2) Uani 1 1 d .
C14 C 1.1961(3) 0.09576(15) 0.7248(2) 0.0382(4) Uani 1 1 d .
H14A H 1.1378 0.1628 0.6701 0.057 Uiso 1 1 calc R
H14B H 1.1932 0.0431 0.6387 0.057 Uiso 1 1 calc R
H14C H 1.3255 0.1098 0.7986 0.057 Uiso 1 1 calc R
C13 C 0.8124(3) 0.27984(17) 1.2820(3) 0.0487(5) Uani 1 1 d .
H13B H 0.8126 0.2381 1.3794 0.073 Uiso 1 1 calc R
H13A H 0.6978 0.3223 1.2369 0.073 Uiso 1 1 calc R
H13C H 0.9202 0.3281 1.3172 0.073 Uiso 1 1 calc R
O10 O 0.82239(16) 0.20573(11) 1.14992(14) 0.0366(3) Uani 1 1 d .

loop_
_atom_site_aniso_label
_atom_site_aniso_U_11
_atom_site_aniso_U_22
_atom_site_aniso_U_33
_atom_site_aniso_U_23
_atom_site_aniso_U_13
_atom_site_aniso_U_12
C4 0.0266(7) 0.0391(9) 0.0251(7) 0.0087(7) 0.0070(6) 0.0066(7)
C7 0.0238(7) 0.0244(8) 0.0207(7) -0.0005(6) 0.0081(5) 0.0001(6)
C3 0.0179(6) 0.0441(10) 0.0191(6) -0.0002(6) 0.0061(5) -0.0020(6)
C6 0.0188(6) 0.0292(8) 0.0206(7) 0.0006(5) 0.0063(5) -0.0003(5)
N1 0.0222(6) 0.0635(11) 0.0210(6) -0.0005(7) 0.0062(5) 0.0002(6)
C9 0.0244(6) 0.0240(8) 0.0174(6) 0.0003(5) 0.0076(5) 0.0009(5)
C10 0.0260(7) 0.0234(8) 0.0170(6) 0.0026(5) 0.0057(5) 0.0026(6)
C1 0.0312(8) 0.0304(9) 0.0260(7) -0.0055(6) 0.0075(6) -0.0050(6)
C8 0.0242(6) 0.0263(8) 0.0175(6) 0.0010(6) 0.0078(5) -0.0013(6)
C2 0.0295(7) 0.0293(9) 0.0228(7) 0.0028(6) 0.0075(6) 0.0002(6)
C5 0.0291(7) 0.0276(8) 0.0270(7) 0.0011(6) 0.0083(6) 0.0038(6)
C11 0.0329(7) 0.0250(8) 0.0210(7) 0.0014(6) 0.0130(6) -0.0008(6)
O1 0.0347(5) 0.0466(7) 0.0277(5) 0.0041(5) 0.0175(4) 0.0022(5)
O2 0.0329(6) 0.0475(8) 0.0300(5) 0.0157(5) 0.0083(5) 0.0086(5)
O3 0.0396(6) 0.0366(7) 0.0196(5) -0.0029(4) 0.0067(4) -0.0024(5)
O5 0.0512(6) 0.0242(6) 0.0318(5) -0.0011(5) 0.0207(5) -0.0058(5)
N2 0.0243(6) 0.0291(7) 0.0219(6) 0.0034(5) 0.0071(5) -0.0026(5)
O8 0.0448(7) 0.0803(11) 0.0242(6) 0.0138(6) 0.0081(5) 0.0194(7)
O7 0.0513(8) 0.0703(10) 0.0285(6) -0.0179(6) 0.0121(5) -0.0137(7)
O9 0.0308(5) 0.0306(6) 0.0200(4) -0.0019(4) 0.0130(4) -0.0015(4)
C14 0.0522(10) 0.0424(11) 0.0320(8) 0.0019(7) 0.0293(8) -0.0030(8)
C13 0.0590(12) 0.0447(12) 0.0521(10) -0.0191(9) 0.0320(9) 0.0030(9)
O10 0.0396(6) 0.0385(7) 0.0324(6) -0.0079(5) 0.0140(5) 0.0098(5)

loop_
_atom_type_symbol
_atom_type_description
_atom_type_scat_dispersion_real
_atom_type_scat_dispersion_imag
_atom_type_scat_source
C C 0.0181 0.0091 'International Tables Vol C Tables 4.2.6.8 and 6.1.1.4'
H H 0.0000 0.0000 'International Tables Vol C Tables 4.2.6.8 and 6.1.1.4'
N N 0.0311 0.0180 'International Tables Vol C Tables 4.2.6.8 and 6.1.1.4'
O O 0.0492 0.0322 'International Tables Vol C Tables 4.2.6.8 and 6.1.1.4'

loop_
_geom_angle_atom_site_label_1
_geom_angle_atom_site_label_2
_geom_angle_atom_site_label_3
_geom_angle
C3 C4 C5 118.20(14)
C3 C4 H4 120.9
C5 C4 H4 120.9
C8 C7 C6 121.49(12)
C8 C7 C9 60.35(9)
C6 C7 C9 122.41(12)
C8 C7 H7 114.1
C6 C7 H7 114.1
C9 C7 H7 114.1
C4 C3 C1 122.73(13)
C4 C3 N1 118.98(14)
C1 C3 N1 118.27(15)
C2 C6 C5 119.91(13)
C2 C6 C7 120.51(12)
C5 C6 C7 119.58(13)
O7 N1 O8 123.62(14)
O7 N1 C3 118.96(15)
O8 N1 C3 117.41(16)
C10 C9 C11 111.22(12)
C10 C9 C8 117.67(12)
C11 C9 C8 119.61(11)
C10 C9 C7 121.86(11)
C11 C9 C7 118.54(11)
C8 C9 C7 59.04(9)
O5 C10 O9 125.36(13)
O5 C10 C9 122.33(13)
O9 C10 C9 112.30(13)
C3 C1 C2 118.14(14)
C3 C1 H1 120.9
C2 C1 H1 120.9
N2 C8 C7 119.22(11)
N2 C8 C9 115.96(11)
C7 C8 C9 60.61(10)
N2 C8 H8 116.4
C7 C8 H8 116.4
C9 C8 H8 116.4
C6 C2 C1 120.66(14)
C6 C2 H2 119.7
C1 C2 H2 119.7
C6 C5 C4 120.31(14)
C6 C5 H5 119.8
C4 C5 H5 119.8
O3 C11 O10 125.81(13)
O3 C11 C9 123.58(13)
O10 C11 C9 110.59(11)
O1 N2 O2 124.36(12)
O1 N2 C8 119.06(12)
O2 N2 C8 116.56(11)
C10 O9 C14 115.10(12)
O9 C14 H14A 109.5
O9 C14 H14B 109.5
H14A C14 H14B 109.5
O9 C14 H14C 109.5
H14A C14 H14C 109.5
H14B C14 H14C 109.5
O10 C13 H13B 109.5
O10 C13 H13A 109.5
H13B C13 H13A 109.5
O10 C13 H13C 109.5
H13B C13 H13C 109.5
H13A C13 H13C 109.5
C11 O10 C13 115.99(13)

loop_
_geom_bond_atom_site_label_1
_geom_bond_atom_site_label_2
_geom_bond_distance
C4 C3 1.379(2)
C4 C5 1.390(2)
C4 H4 0.9300
C7 C8 1.4940(19)
C7 C6 1.4997(18)
C7 C9 1.5181(19)
C7 H7 0.9800
C3 C1 1.380(2)
C3 N1 1.4709(18)
C6 C2 1.383(2)
C6 C5 1.388(2)
N1 O7 1.219(2)
N1 O8 1.230(2)
C9 C10 1.5057(19)
C9 C11 1.5099(19)
C9 C8 1.514(2)
C10 O5 1.1989(19)
C10 O9 1.3272(17)
C1 C2 1.386(2)
C1 H1 0.9300
C8 N2 1.4754(16)
C8 H8 0.9800
C2 H2 0.9300
C5 H5 0.9300
C11 O3 1.2032(17)
C11 O10 1.3258(19)
O1 N2 1.2212(16)
O2 N2 1.2229(17)
O9 C14 1.4479(18)
C14 H14A 0.9600
C14 H14B 0.9600
C14 H14C 0.9600
C13 O10 1.4516(19)
C13 H13B 0.9600
C13 H13A 0.9600
C13 H13C 0.9600

loop_
_cod_related_entry_id
_cod_related_entry_code
_cod_related_entry_database
1 5394454 ChemSpider
